data_4316422
loop_
_publ_author_name
'Tyler J. Morin'
'Andrew Merkel'
'Sergey V. Lindeman'
'James R. Gardinier'

_publ_section_title
;
 Breaking the Cycle: Impact of Sterically-Tailored
 Tetra(pyrazolyl)lutidines on the Self-Assembly of Silver(I) Complexes
;
_journal_name_full 'Inorganic Chemistry'
_journal_page_first 7992
_journal_page_last 8002
_journal_paper_doi 10.1021/ic1010538
_journal_volume 49
_journal_year 2010
_chemical_formula_sum 'C19 H17 N9'
_chemical_formula_weight 371.42
_chemical_name_systematic
; 
 ? 
;
_space_group_IT_number 19
_symmetry_cell_setting orthorhombic
_symmetry_space_group_name_Hall 'P 2ac 2ab'
_symmetry_space_group_name_H-M 'P 21 21 21'
_atom_sites_solution_hydrogens difmap
_atom_sites_solution_primary direct
_atom_sites_solution_secondary difmap
_audit_creation_method SHELXL-97
_cell_angle_alpha 90.00
_cell_angle_beta 90.00
_cell_angle_gamma 90.00
_cell_formula_units_Z 12
_cell_length_a 7.30230(10)
_cell_length_b 16.4433(2)
_cell_length_c 45.2477(6)
_cell_measurement_reflns_used 7898
_cell_measurement_temperature 100(2)
_cell_measurement_theta_max 66
_cell_measurement_theta_min 5
_cell_volume 5433.07(12)
_computing_cell_refinement 'SAINT v7.23A (Bruker, 2005)'
_computing_data_collection 'APEX2 v2.1-4 (Bruker, 2007)'
_computing_data_reduction 'SADABS-2004/1 (Bruker, 2005)'
_computing_molecular_graphics 'XP v5.1 (Bruker, 1998)'
_computing_publication_material 'XCIF v6.12 (Bruker, 2001)'
_computing_structure_refinement 'SHELXL-97 v.97-2 (Sheldrick, 1993-1997)'
_computing_structure_solution 'XS/SHELXTL v6.12 (Bruker, 2001)'
_diffrn_ambient_temperature 100(2)
_diffrn_measured_fraction_theta_full 0.991
_diffrn_measured_fraction_theta_max 0.991
_diffrn_measurement_device_type 'Bruker APEX2 CCD detector'
_diffrn_measurement_method '\w scans'
_diffrn_radiation_monochromator graphite
_diffrn_radiation_source 'fine-focus sealed tube'
_diffrn_radiation_type CuK\a
_diffrn_radiation_wavelength 1.54178
_diffrn_reflns_av_R_equivalents 0.0496
_diffrn_reflns_av_sigmaI/netI 0.0260
_diffrn_reflns_limit_h_max 8
_diffrn_reflns_limit_h_min 0
_diffrn_reflns_limit_k_max 19
_diffrn_reflns_limit_k_min 0
_diffrn_reflns_limit_l_max 54
_diffrn_reflns_limit_l_min 0
_diffrn_reflns_number 46051
_diffrn_reflns_theta_full 68.13
_diffrn_reflns_theta_max 68.13
_diffrn_reflns_theta_min 2.86
_exptl_absorpt_coefficient_mu 0.724
_exptl_absorpt_correction_T_max 0.9511
_exptl_absorpt_correction_T_min 0.8808
_exptl_absorpt_correction_type multi-scan
_exptl_absorpt_process_details
;
 SADABS. Program for empirical absorption correction of
 area-detector data. University of Goetingen. Germany. 
 Sheldrick, G. M. 1996
;
_exptl_crystal_colour colorless
_exptl_crystal_density_diffrn 1.362
_exptl_crystal_density_method 'not measured'
_exptl_crystal_description prism
_exptl_crystal_F_000 2328
_exptl_crystal_size_max 0.18
_exptl_crystal_size_mid 0.08
_exptl_crystal_size_min 0.07
_refine_diff_density_max 0.144
_refine_diff_density_min -0.216
_refine_diff_density_rms 0.042
_refine_ls_abs_structure_details 'Flack H D (1983), Acta Cryst. A39, 876-881'
_refine_ls_abs_structure_Flack 0.1(3)
_refine_ls_extinction_method none
_refine_ls_goodness_of_fit_ref 1.022
_refine_ls_hydrogen_treatment constr
_refine_ls_matrix_type full
_refine_ls_number_parameters 757
_refine_ls_number_reflns 5569
_refine_ls_number_restraints 0
_refine_ls_restrained_S_all 1.022
_refine_ls_R_factor_all 0.0400
_refine_ls_R_factor_gt 0.0343
_refine_ls_shift/su_max 0.001
_refine_ls_shift/su_mean 0.000
_refine_ls_structure_factor_coef Fsqd
_refine_ls_weighting_details 'calc w=1/[\s^2^(Fo^2^)+(0.0556P)^2^+0.4508P] where P=(Fo^2^+2Fc^2^)/3'
_refine_ls_weighting_scheme calc
_refine_ls_wR_factor_gt 0.0809
_refine_ls_wR_factor_ref 0.0833
_reflns_number_gt 5026
_reflns_number_total 5569
_reflns_threshold_expression >2sigma(I)
_cod_data_source_file ic1010538_si_002_1.cif
_cod_data_source_block pz4lut
_cod_database_code 4316422

loop_
_symmetry_equiv_pos_as_xyz
'x, y, z'
'-x+1/2, -y, z+1/2'
'-x, y+1/2, -z+1/2'
'x+1/2, -y+1/2, -z'

loop_
_atom_site_label
_atom_site_type_symbol
_atom_site_fract_x
_atom_site_fract_y
_atom_site_fract_z
_atom_site_U_iso_or_equiv
_atom_site_adp_type
_atom_site_occupancy
_atom_site_symmetry_multiplicity
_atom_site_calc_flag
_atom_site_refinement_flags
_atom_site_disorder_assembly
_atom_site_disorder_group
N1 N 0.8525(3) -0.63317(11) 0.09297(4) 0.0204(4) Uani 1 1 d . . .
N2 N 0.6894(3) -0.67140(13) 0.09503(5) 0.0262(5) Uani 1 1 d . . .
N3 N 0.8680(3) -0.64329(12) 0.04068(4) 0.0204(4) Uani 1 1 d . . .
N4 N 0.8286(3) -0.56825(13) 0.02943(5) 0.0268(5) Uani 1 1 d . . .
N5 N 0.8462(3) -0.93706(11) 0.10609(4) 0.0185(4) Uani 1 1 d . . .
N6 N 0.8315(3) -1.00485(12) 0.12326(4) 0.0225(4) Uani 1 1 d . . .
N7 N 0.8895(3) -0.96379(11) 0.05441(4) 0.0193(4) Uani 1 1 d . . .
N8 N 0.7760(3) -0.91233(12) 0.03977(4) 0.0249(5) Uani 1 1 d . . .
N9 N 0.9910(3) -0.79194(12) 0.07632(4) 0.0180(4) Uani 1 1 d . . .
C1 C 1.0840(3) -0.72422(14) 0.06988(5) 0.0184(5) Uani 1 1 d . . .
C2 C 1.2715(3) -0.72272(15) 0.06467(5) 0.0219(5) Uani 1 1 d . . .
H2A H 1.3324 -0.6733 0.0600 0.026 Uiso 1 1 calc R . .
C3 C 1.3670(3) -0.79507(15) 0.06640(5) 0.0241(5) Uani 1 1 d . . .
H3A H 1.4955 -0.7962 0.0631 0.029 Uiso 1 1 calc R . .
C4 C 1.2729(4) -0.86587(15) 0.07297(5) 0.0224(5) Uani 1 1 d . . .
H4A H 1.3353 -0.9164 0.0744 0.027 Uiso 1 1 calc R . .
C5 C 1.0847(3) -0.86121(14) 0.07740(5) 0.0179(5) Uani 1 1 d . . .
C6 C 0.9733(3) -0.64628(14) 0.06770(5) 0.0197(5) Uani 1 1 d . . .
H6A H 1.0621 -0.6000 0.0672 0.024 Uiso 1 1 calc R . .
C7 C 0.9773(3) -0.93953(14) 0.08209(5) 0.0196(5) Uani 1 1 d . . .
H7A H 1.0684 -0.9828 0.0871 0.023 Uiso 1 1 calc R . .
C8 C 0.8857(4) -0.58473(16) 0.11633(6) 0.0286(6) Uani 1 1 d . . .
H8A H 0.9913 -0.5521 0.1194 0.034 Uiso 1 1 calc R . .
C9 C 0.7384(4) -0.59147(17) 0.13484(6) 0.0341(7) Uani 1 1 d . . .
H9A H 0.7203 -0.5652 0.1533 0.041 Uiso 1 1 calc R . .
C10 C 0.6208(4) -0.64546(16) 0.12060(6) 0.0302(6) Uani 1 1 d . . .
H10A H 0.5054 -0.6618 0.1282 0.036 Uiso 1 1 calc R . .
C11 C 0.7697(3) -0.70288(15) 0.02731(5) 0.0220(5) Uani 1 1 d . . .
H11A H 0.7720 -0.7592 0.0319 0.026 Uiso 1 1 calc R . .
C12 C 0.6664(4) -0.66621(17) 0.00587(6) 0.0299(6) Uani 1 1 d . . .
H12A H 0.5844 -0.6914 -0.0076 0.036 Uiso 1 1 calc R . .
C13 C 0.7083(4) -0.58350(17) 0.00823(6) 0.0316(6) Uani 1 1 d . . .
H13A H 0.6562 -0.5427 -0.0040 0.038 Uiso 1 1 calc R . .
C14 C 0.7088(3) -0.88324(15) 0.11167(5) 0.0216(5) Uani 1 1 d . . .
H14A H 0.6895 -0.8325 0.1022 0.026 Uiso 1 1 calc R . .
C15 C 0.6042(4) -0.91631(15) 0.13354(5) 0.0249(5) Uani 1 1 d . . .
H15A H 0.4986 -0.8934 0.1425 0.030 Uiso 1 1 calc R . .
C16 C 0.6856(4) -0.99096(16) 0.13983(5) 0.0263(6) Uani 1 1 d . . .
H16A H 0.6414 -1.0277 0.1544 0.032 Uiso 1 1 calc R . .
C17 C 0.9142(4) -1.03472(15) 0.03963(5) 0.0230(5) Uani 1 1 d . . .
H17A H 0.9872 -1.0795 0.0457 0.028 Uiso 1 1 calc R . .
C18 C 0.8128(4) -1.02899(16) 0.01419(5) 0.0276(6) Uani 1 1 d . . .
H18A H 0.8015 -1.0686 -0.0010 0.033 Uiso 1 1 calc R . .
C19 C 0.7300(4) -0.95286(16) 0.01541(6) 0.0271(6) Uani 1 1 d . . .
H19A H 0.6503 -0.9323 0.0006 0.033 Uiso 1 1 calc R . .
N1A N 1.3129(3) -0.13899(12) 0.10680(4) 0.0197(4) Uani 1 1 d . . .
N2A N 1.3158(3) -0.07839(13) 0.08649(4) 0.0245(5) Uani 1 1 d . . .
N3A N 1.2168(3) -0.12788(12) 0.15712(4) 0.0217(4) Uani 1 1 d . . .
N4A N 1.3150(3) -0.18364(13) 0.17272(5) 0.0273(5) Uani 1 1 d . . .
N5A N 1.2013(3) -0.40510(12) 0.06550(4) 0.0195(4) Uani 1 1 d . . .
N6A N 1.2559(3) -0.48344(12) 0.06991(4) 0.0218(4) Uani 1 1 d . . .
N7A N 0.9392(3) -0.34463(12) 0.04276(4) 0.0190(4) Uani 1 1 d . . .
N9A N 1.0813(3) -0.26904(12) 0.10065(4) 0.0194(4) Uani 1 1 d . . .
C1A C 1.0517(3) -0.22362(14) 0.12457(5) 0.0190(5) Uani 1 1 d . . .
C2A C 0.9186(4) -0.24158(15) 0.14554(5) 0.0237(5) Uani 1 1 d . . .
H2AA H 0.9012 -0.2073 0.1622 0.028 Uiso 1 1 calc R . .
C3A C 0.8124(4) -0.30992(16) 0.14169(5) 0.0261(6) Uani 1 1 d . . .
H3AA H 0.7224 -0.3243 0.1559 0.031 Uiso 1 1 calc R . .
C4A C 0.8391(3) -0.35785(15) 0.11657(5) 0.0226(5) Uani 1 1 d . . .
H4AA H 0.7668 -0.4049 0.1131 0.027 Uiso 1 1 calc R . .
C5A C 0.9743(3) -0.33460(14) 0.09680(5) 0.0193(5) Uani 1 1 d . . .
C6A C 1.1601(3) -0.14453(14) 0.12698(5) 0.0206(5) Uani 1 1 d . . .
H6AA H 1.0737 -0.0999 0.1214 0.025 Uiso 1 1 calc R . .
C7A C 1.0088(3) -0.38480(15) 0.06918(5) 0.0200(5) Uani 1 1 d . . .
H7AA H 0.9401 -0.4371 0.0715 0.024 Uiso 1 1 calc R . .
C8A C 1.4638(4) -0.18559(15) 0.10535(6) 0.0258(6) Uani 1 1 d . . .
H8AA H 1.4901 -0.2315 0.1174 0.031 Uiso 1 1 calc R . .
C9A C 1.5728(4) -0.15490(15) 0.08339(6) 0.0270(6) Uani 1 1 d . . .
H9AA H 1.6889 -0.1743 0.0770 0.032 Uiso 1 1 calc R . .
C10A C 1.4746(4) -0.08889(16) 0.07251(6) 0.0274(6) Uani 1 1 d . . .
H10B H 1.5162 -0.0551 0.0569 0.033 Uiso 1 1 calc R . .
C11A C 1.2081(4) -0.05545(15) 0.17120(6) 0.0267(6) Uani 1 1 d . . .
H11C H 1.1488 -0.0077 0.1643 0.032 Uiso 1 1 calc R . .
C12A C 1.3003(4) -0.06385(17) 0.19716(6) 0.0320(6) Uani 1 1 d . . .
H12B H 1.3178 -0.0239 0.2121 0.038 Uiso 1 1 calc R . .
C13A C 1.3634(4) -0.14386(17) 0.19707(6) 0.0314(6) Uani 1 1 d . . .
H13B H 1.4331 -0.1673 0.2126 0.038 Uiso 1 1 calc R . .
C14A C 1.3434(3) -0.35559(15) 0.05877(5) 0.0229(5) Uani 1 1 d . . .
H14C H 1.3375 -0.2989 0.0549 0.027 Uiso 1 1 calc R . .
C15A C 1.4966(3) -0.40296(16) 0.05860(5) 0.0243(5) Uani 1 1 d . . .
H15B H 1.6186 -0.3864 0.0545 0.029 Uiso 1 1 calc R . .
C16A C 1.4357(3) -0.48097(16) 0.06572(5) 0.0244(5) Uani 1 1 d . . .
H16B H 1.5138 -0.5269 0.0674 0.029 Uiso 1 1 calc R . .
C17A C 0.9118(4) -0.37989(15) 0.01600(5) 0.0232(5) Uani 1 1 d . . .
H17C H 0.9461 -0.4335 0.0105 0.028 Uiso 1 1 calc R . .
C18A C 0.8264(4) -0.32437(15) -0.00151(5) 0.0249(5) Uani 1 1 d . . .
H18B H 0.7889 -0.3306 -0.0215 0.030 Uiso 1 1 calc R . .
C19A C 0.8062(4) -0.25609(16) 0.01665(6) 0.0307(6) Uani 1 1 d . . .
H19B H 0.7505 -0.2068 0.0104 0.037 Uiso 1 1 calc R . .
N8A N 0.8730(3) -0.26742(12) 0.04343(5) 0.0277(5) Uani 1 1 d . . .
N1B N 0.2437(3) 0.24177(12) 0.24336(4) 0.0206(4) Uani 1 1 d . . .
N2B N 0.2382(3) 0.31631(12) 0.25644(4) 0.0237(5) Uani 1 1 d . . .
N3B N 0.2854(3) 0.21944(11) 0.19167(4) 0.0200(4) Uani 1 1 d . . .
N4B N 0.1981(3) 0.14882(12) 0.18481(4) 0.0240(5) Uani 1 1 d . . .
N5B N 0.6109(3) 0.02707(12) 0.30633(4) 0.0193(4) Uani 1 1 d . . .
N6B N 0.6405(3) -0.02218(12) 0.32996(4) 0.0233(5) Uani 1 1 d . . .
N7B N 0.3607(3) -0.03724(12) 0.28178(4) 0.0203(4) Uani 1 1 d . . .
N8B N 0.3232(3) -0.11807(12) 0.28003(5) 0.0247(5) Uani 1 1 d . . .
N9B N 0.4697(3) 0.10685(12) 0.24836(4) 0.0188(4) Uani 1 1 d . . .
C1B C 0.5035(3) 0.15601(14) 0.22569(5) 0.0189(5) Uani 1 1 d . . .
C2B C 0.6539(4) 0.14651(15) 0.20688(5) 0.0236(5) Uani 1 1 d . . .
H2BA H 0.6748 0.1836 0.1911 0.028 Uiso 1 1 calc R . .
C3B C 0.7710(4) 0.08238(16) 0.21168(5) 0.0254(5) Uani 1 1 d . . .
H3BA H 0.8740 0.0742 0.1992 0.030 Uiso 1 1 calc R . .
C4B C 0.7364(3) 0.02978(15) 0.23504(5) 0.0218(5) Uani 1 1 d . . .
H4BA H 0.8145 -0.0153 0.2388 0.026 Uiso 1 1 calc R . .
C5B C 0.5858(3) 0.04446(14) 0.25273(5) 0.0192(5) Uani 1 1 d . . .
C6B C 0.3768(3) 0.22798(14) 0.22010(5) 0.0201(5) Uani 1 1 d . . .
H6BA H 0.4554 0.2777 0.2189 0.024 Uiso 1 1 calc R . .
C7B C 0.5503(3) -0.01068(15) 0.27888(5) 0.0194(5) Uani 1 1 d . . .
H7BA H 0.6264 -0.0606 0.2760 0.023 Uiso 1 1 calc R . .
C8B C 0.1105(3) 0.19202(15) 0.25364(5) 0.0227(5) Uani 1 1 d . . .
H8BA H 0.0882 0.1376 0.2475 0.027 Uiso 1 1 calc R . .
C9B C 0.0144(4) 0.23427(16) 0.27434(6) 0.0264(6) Uani 1 1 d . . .
H9BA H -0.0875 0.2161 0.2856 0.032 Uiso 1 1 calc R . .
C10B C 0.0989(4) 0.31029(15) 0.27533(5) 0.0272(6) Uani 1 1 d . . .
H10C H 0.0612 0.3531 0.2881 0.033 Uiso 1 1 calc R . .
C11B C 0.2464(4) 0.27955(15) 0.17225(5) 0.0266(6) Uani 1 1 d . . .
H11B H 0.2892 0.3341 0.1730 0.032 Uiso 1 1 calc R . .
C12B C 0.1334(4) 0.24655(16) 0.15134(6) 0.0312(6) Uani 1 1 d . . .
H12C H 0.0833 0.2728 0.1345 0.037 Uiso 1 1 calc R . .
C13B C 0.1078(4) 0.16664(16) 0.16009(5) 0.0262(6) Uani 1 1 d . . .
H13C H 0.0341 0.1288 0.1496 0.031 Uiso 1 1 calc R . .
C14B C 0.6245(3) 0.10654(15) 0.31381(6) 0.0242(5) Uani 1 1 d . . .
H14B H 0.6068 0.1517 0.3011 0.029 Uiso 1 1 calc R . .
C15B C 0.6680(4) 0.10963(16) 0.34291(6) 0.0274(6) Uani 1 1 d . . .
H15C H 0.6890 0.1567 0.3546 0.033 Uiso 1 1 calc R . .
C16B C 0.6755(4) 0.02867(16) 0.35197(5) 0.0261(6) Uani 1 1 d . . .
H16C H 0.7025 0.0119 0.3716 0.031 Uiso 1 1 calc R . .
C17B C 0.2110(3) 0.00653(15) 0.28948(5) 0.0242(5) Uani 1 1 d . . .
H17B H 0.2054 0.0637 0.2924 0.029 Uiso 1 1 calc R . .
C18B C 0.0696(4) -0.04736(16) 0.29232(5) 0.0261(6) Uani 1 1 d . . .
H18C H -0.0538 -0.0357 0.2974 0.031 Uiso 1 1 calc R . .
C19B C 0.1460(4) -0.12332(16) 0.28609(6) 0.0265(6) Uani 1 1 d . . .
H19C H 0.0790 -0.1728 0.2862 0.032 Uiso 1 1 calc R . .

loop_
_atom_site_aniso_label
_atom_site_aniso_U_11
_atom_site_aniso_U_22
_atom_site_aniso_U_33
_atom_site_aniso_U_23
_atom_site_aniso_U_13
_atom_site_aniso_U_12
N1 0.0207(10) 0.0167(10) 0.0239(10) -0.0004(8) -0.0014(9) 0.0011(9)
N2 0.0230(11) 0.0246(11) 0.0311(11) -0.0039(9) 0.0061(10) -0.0030(9)
N3 0.0184(10) 0.0211(10) 0.0217(10) 0.0041(8) 0.0007(9) 0.0011(9)
N4 0.0255(12) 0.0267(12) 0.0281(11) 0.0076(9) 0.0012(10) 0.0042(10)
N5 0.0180(10) 0.0202(10) 0.0173(9) 0.0014(7) -0.0014(8) -0.0001(8)
N6 0.0228(11) 0.0230(11) 0.0217(10) 0.0035(8) 0.0001(9) -0.0009(9)
N7 0.0209(11) 0.0176(10) 0.0193(10) 0.0004(7) -0.0006(8) -0.0007(8)
N8 0.0268(12) 0.0245(11) 0.0235(11) 0.0017(8) -0.0071(9) -0.0014(9)
N9 0.0181(10) 0.0185(10) 0.0174(10) 0.0005(7) -0.0010(8) 0.0002(8)
C1 0.0195(12) 0.0200(12) 0.0158(11) -0.0011(9) -0.0033(10) -0.0007(10)
C2 0.0204(13) 0.0234(12) 0.0218(12) 0.0014(10) -0.0028(11) -0.0044(10)
C3 0.0153(12) 0.0291(13) 0.0281(13) -0.0003(10) -0.0011(11) -0.0012(11)
C4 0.0224(13) 0.0243(13) 0.0206(12) 0.0000(10) -0.0036(10) 0.0031(11)
C5 0.0205(12) 0.0200(12) 0.0132(10) -0.0001(9) -0.0012(9) 0.0014(10)
C6 0.0181(12) 0.0184(12) 0.0226(12) 0.0007(9) -0.0026(10) -0.0021(10)
C7 0.0190(13) 0.0210(12) 0.0188(11) -0.0006(9) -0.0015(10) 0.0031(10)
C8 0.0288(14) 0.0273(13) 0.0297(14) -0.0087(11) -0.0089(12) 0.0069(12)
C9 0.0383(16) 0.0387(16) 0.0251(14) -0.0083(12) -0.0046(12) 0.0136(14)
C10 0.0310(15) 0.0313(14) 0.0282(13) 0.0030(11) 0.0082(12) 0.0061(12)
C11 0.0192(12) 0.0259(13) 0.0210(12) -0.0025(10) 0.0012(10) 0.0020(11)
C12 0.0237(14) 0.0419(16) 0.0242(13) -0.0032(11) -0.0049(11) 0.0040(12)
C13 0.0280(15) 0.0391(15) 0.0277(14) 0.0091(11) -0.0038(12) 0.0112(13)
C14 0.0194(12) 0.0228(12) 0.0224(12) -0.0015(9) -0.0023(10) 0.0021(10)
C15 0.0213(13) 0.0297(14) 0.0237(12) -0.0044(10) 0.0035(11) -0.0002(11)
C16 0.0264(14) 0.0314(14) 0.0210(12) 0.0034(10) 0.0029(11) -0.0045(12)
C17 0.0237(13) 0.0206(12) 0.0247(12) -0.0033(10) 0.0057(11) -0.0042(10)
C18 0.0309(15) 0.0317(14) 0.0201(12) -0.0066(10) 0.0041(11) -0.0108(12)
C19 0.0283(14) 0.0306(14) 0.0225(13) 0.0028(10) -0.0070(11) -0.0081(12)
N1A 0.0204(10) 0.0181(10) 0.0205(10) 0.0015(8) -0.0002(8) -0.0004(8)
N2A 0.0257(11) 0.0259(11) 0.0220(10) 0.0047(8) 0.0021(9) 0.0024(9)
N3A 0.0248(11) 0.0204(10) 0.0200(10) -0.0007(8) -0.0019(9) -0.0007(9)
N4A 0.0296(12) 0.0279(11) 0.0243(11) 0.0046(9) -0.0036(10) 0.0007(10)
N5A 0.0173(10) 0.0189(10) 0.0224(10) -0.0014(8) 0.0007(9) 0.0003(8)
N6A 0.0196(11) 0.0207(10) 0.0249(10) -0.0012(8) -0.0015(9) 0.0021(9)
N7A 0.0163(10) 0.0176(10) 0.0231(10) -0.0012(8) 0.0013(8) 0.0002(8)
N9A 0.0171(10) 0.0205(10) 0.0206(10) 0.0019(8) -0.0016(9) 0.0040(8)
C1A 0.0174(12) 0.0203(12) 0.0193(12) 0.0027(9) -0.0027(10) 0.0034(9)
C2A 0.0229(13) 0.0273(14) 0.0209(12) -0.0015(10) -0.0003(11) 0.0029(11)
C3A 0.0219(13) 0.0345(15) 0.0219(13) 0.0047(10) 0.0042(11) -0.0019(11)
C4A 0.0173(12) 0.0263(13) 0.0244(12) 0.0024(10) -0.0018(10) -0.0015(10)
C5A 0.0161(12) 0.0196(12) 0.0223(12) 0.0026(9) -0.0014(10) 0.0007(10)
C6A 0.0211(12) 0.0212(12) 0.0195(11) 0.0015(9) 0.0007(10) 0.0036(10)
C7A 0.0155(12) 0.0212(12) 0.0234(12) 0.0000(10) 0.0010(10) -0.0024(10)
C8A 0.0228(13) 0.0211(13) 0.0336(14) 0.0011(10) -0.0008(11) 0.0031(11)
C9A 0.0196(13) 0.0290(14) 0.0325(13) -0.0086(11) 0.0033(11) -0.0012(11)
C10A 0.0297(15) 0.0289(14) 0.0237(13) 0.0026(10) 0.0059(11) -0.0016(12)
C11A 0.0292(14) 0.0233(13) 0.0276(13) -0.0012(10) 0.0018(12) -0.0035(11)
C12A 0.0345(16) 0.0350(15) 0.0265(14) -0.0067(11) 0.0011(12) -0.0109(13)
C13A 0.0298(15) 0.0401(15) 0.0242(13) 0.0029(11) -0.0055(12) -0.0065(13)
C14A 0.0203(12) 0.0226(12) 0.0259(12) -0.0001(10) 0.0016(10) -0.0039(10)
C15A 0.0161(12) 0.0343(15) 0.0224(12) -0.0010(10) -0.0004(10) -0.0032(11)
C16A 0.0201(13) 0.0291(13) 0.0238(13) 0.0010(10) -0.0002(10) 0.0085(11)
C17A 0.0247(13) 0.0199(12) 0.0251(12) -0.0039(10) 0.0034(11) -0.0020(10)
C18A 0.0254(13) 0.0281(13) 0.0213(12) 0.0016(10) -0.0021(11) -0.0035(11)
C19A 0.0403(17) 0.0226(13) 0.0291(14) 0.0019(10) -0.0071(13) 0.0072(12)
N8A 0.0311(13) 0.0211(11) 0.0309(12) -0.0012(9) -0.0024(11) 0.0054(9)
N1B 0.0213(11) 0.0216(10) 0.0190(10) 0.0000(8) 0.0006(9) -0.0005(9)
N2B 0.0285(12) 0.0210(10) 0.0215(10) -0.0023(8) -0.0009(9) 0.0003(9)
N3B 0.0237(11) 0.0166(10) 0.0196(10) 0.0001(8) 0.0008(9) -0.0010(9)
N4B 0.0292(12) 0.0220(11) 0.0210(10) 0.0000(8) -0.0033(9) -0.0052(9)
N5B 0.0171(10) 0.0204(10) 0.0203(10) 0.0011(8) 0.0004(8) 0.0001(8)
N6B 0.0230(11) 0.0258(11) 0.0210(10) 0.0024(8) -0.0007(9) 0.0032(9)
N7B 0.0209(11) 0.0191(10) 0.0210(10) 0.0008(8) 0.0001(9) 0.0002(9)
N8B 0.0256(11) 0.0218(11) 0.0266(11) -0.0021(8) 0.0007(9) -0.0038(9)
N9B 0.0175(10) 0.0187(10) 0.0201(10) -0.0033(8) -0.0009(8) -0.0015(8)
C1B 0.0188(12) 0.0209(12) 0.0172(11) -0.0037(9) -0.0021(10) -0.0034(10)
C2B 0.0242(13) 0.0282(13) 0.0183(11) 0.0012(10) 0.0007(10) -0.0033(11)
C3B 0.0202(13) 0.0322(14) 0.0238(13) -0.0027(10) 0.0054(11) 0.0005(11)
C4B 0.0187(12) 0.0238(13) 0.0228(12) -0.0026(10) -0.0010(10) 0.0002(10)
C5B 0.0180(12) 0.0196(12) 0.0201(12) -0.0043(9) -0.0031(10) -0.0019(10)
C6B 0.0222(13) 0.0179(12) 0.0202(12) -0.0005(9) -0.0003(10) -0.0039(10)
C7B 0.0162(12) 0.0202(12) 0.0218(12) -0.0026(9) 0.0014(10) 0.0010(10)
C8B 0.0211(13) 0.0221(13) 0.0249(12) 0.0034(10) -0.0002(11) -0.0010(10)
C9B 0.0236(13) 0.0330(15) 0.0227(12) 0.0044(10) 0.0051(11) 0.0043(11)
C10B 0.0338(15) 0.0275(14) 0.0203(12) -0.0013(10) 0.0052(12) 0.0064(12)
C11B 0.0395(16) 0.0205(12) 0.0199(12) 0.0014(10) 0.0025(12) 0.0015(12)
C12B 0.0445(18) 0.0270(14) 0.0222(13) 0.0041(10) -0.0038(13) 0.0055(13)
C13B 0.0270(14) 0.0305(14) 0.0212(12) -0.0031(10) -0.0044(11) -0.0011(11)
C14B 0.0208(13) 0.0191(12) 0.0327(14) 0.0010(10) 0.0007(11) -0.0004(10)
C15B 0.0269(14) 0.0261(13) 0.0293(13) -0.0071(10) -0.0040(11) -0.0017(11)
C16B 0.0205(13) 0.0366(15) 0.0211(12) -0.0012(10) -0.0011(10) 0.0013(12)
C17B 0.0238(14) 0.0246(13) 0.0241(13) 0.0025(10) -0.0023(11) 0.0045(11)
C18B 0.0164(13) 0.0376(15) 0.0243(13) 0.0054(11) -0.0001(10) -0.0009(11)
C19B 0.0214(13) 0.0281(14) 0.0300(13) 0.0011(10) -0.0005(11) -0.0087(11)

loop_
_atom_type_symbol
_atom_type_description
_atom_type_scat_dispersion_real
_atom_type_scat_dispersion_imag
_atom_type_scat_source
C C 0.0181 0.0091 'International Tables Vol C Tables 4.2.6.8 and 6.1.1.4'
H H 0.0000 0.0000 'International Tables Vol C Tables 4.2.6.8 and 6.1.1.4'
N N 0.0311 0.0180 'International Tables Vol C Tables 4.2.6.8 and 6.1.1.4'

loop_
_geom_angle_atom_site_label_1
_geom_angle_atom_site_label_2
_geom_angle_atom_site_label_3
_geom_angle
_geom_angle_site_symmetry_1
_geom_angle_site_symmetry_3
_geom_angle_publ_flag
C8 N1 N2 112.4(2) . . ?
C8 N1 C6 126.4(2) . . ?
N2 N1 C6 121.21(19) . . ?
C10 N2 N1 104.0(2) . . ?
C11 N3 N4 112.0(2) . . ?
C11 N3 C6 129.3(2) . . ?
N4 N3 C6 117.26(19) . . ?
C13 N4 N3 103.8(2) . . ?
C14 N5 N6 111.61(19) . . ?
C14 N5 C7 130.13(19) . . ?
N6 N5 C7 117.14(19) . . ?
C16 N6 N5 104.2(2) . . ?
C17 N7 N8 112.1(2) . . ?
C17 N7 C7 126.8(2) . . ?
N8 N7 C7 121.05(19) . . ?
C19 N8 N7 104.2(2) . . ?
C5 N9 C1 117.4(2) . . ?
N9 C1 C2 123.5(2) . . ?
N9 C1 C6 116.5(2) . . ?
C2 C1 C6 119.9(2) . . ?
C3 C2 C1 118.2(2) . . ?
C3 C2 H2A 120.9 . . ?
C1 C2 H2A 120.9 . . ?
C2 C3 C4 119.1(2) . . ?
C2 C3 H3A 120.5 . . ?
C4 C3 H3A 120.5 . . ?
C3 C4 C5 118.4(2) . . ?
C3 C4 H4A 120.8 . . ?
C5 C4 H4A 120.8 . . ?
N9 C5 C4 123.4(2) . . ?
N9 C5 C7 117.7(2) . . ?
C4 C5 C7 118.8(2) . . ?
N3 C6 N1 109.63(19) . . ?
N3 C6 C1 111.54(19) . . ?
N1 C6 C1 113.29(19) . . ?
N3 C6 H6A 107.4 . . ?
N1 C6 H6A 107.4 . . ?
C1 C6 H6A 107.4 . . ?
N5 C7 N7 111.07(19) . . ?
N5 C7 C5 114.92(19) . . ?
N7 C7 C5 109.70(18) . . ?
N5 C7 H7A 106.9 . . ?
N7 C7 H7A 106.9 . . ?
C5 C7 H7A 106.9 . . ?
N1 C8 C9 106.9(2) . . ?
N1 C8 H8A 126.5 . . ?
C9 C8 H8A 126.5 . . ?
C8 C9 C10 104.7(2) . . ?
C8 C9 H9A 127.7 . . ?
C10 C9 H9A 127.7 . . ?
N2 C10 C9 112.0(2) . . ?
N2 C10 H10A 124.0 . . ?
C9 C10 H10A 124.0 . . ?
N3 C11 C12 106.8(2) . . ?
N3 C11 H11A 126.6 . . ?
C12 C11 H11A 126.6 . . ?
C11 C12 C13 104.7(2) . . ?
C11 C12 H12A 127.6 . . ?
C13 C12 H12A 127.6 . . ?
N4 C13 C12 112.6(2) . . ?
N4 C13 H13A 123.7 . . ?
C12 C13 H13A 123.7 . . ?
N5 C14 C15 106.8(2) . . ?
N5 C14 H14A 126.6 . . ?
C15 C14 H14A 126.6 . . ?
C14 C15 C16 105.1(2) . . ?
C14 C15 H15A 127.5 . . ?
C16 C15 H15A 127.5 . . ?
N6 C16 C15 112.3(2) . . ?
N6 C16 H16A 123.8 . . ?
C15 C16 H16A 123.8 . . ?
N7 C17 C18 106.4(2) . . ?
N7 C17 H17A 126.8 . . ?
C18 C17 H17A 126.8 . . ?
C17 C18 C19 105.2(2) . . ?
C17 C18 H18A 127.4 . . ?
C19 C18 H18A 127.4 . . ?
N8 C19 C18 112.0(2) . . ?
N8 C19 H19A 124.0 . . ?
C18 C19 H19A 124.0 . . ?
C8A N1A N2A 111.9(2) . . ?
C8A N1A C6A 128.9(2) . . ?
N2A N1A C6A 119.14(19) . . ?
C10A N2A N1A 103.9(2) . . ?
C11A N3A N4A 112.0(2) . . ?
C11A N3A C6A 126.5(2) . . ?
N4A N3A C6A 120.69(19) . . ?
C13A N4A N3A 103.8(2) . . ?
C14A N5A N6A 112.2(2) . . ?
C14A N5A C7A 129.0(2) . . ?
N6A N5A C7A 118.9(2) . . ?
C16A N6A N5A 103.8(2) . . ?
C17A N7A N8A 111.5(2) . . ?
C17A N7A C7A 126.1(2) . . ?
N8A N7A C7A 121.96(19) . . ?
C1A N9A C5A 117.4(2) . . ?
N9A C1A C2A 123.3(2) . . ?
N9A C1A C6A 116.8(2) . . ?
C2A C1A C6A 119.7(2) . . ?
C3A C2A C1A 118.8(2) . . ?
C3A C2A H2AA 120.6 . . ?
C1A C2A H2AA 120.6 . . ?
C2A C3A C4A 119.0(2) . . ?
C2A C3A H3AA 120.5 . . ?
C4A C3A H3AA 120.5 . . ?
C5A C4A C3A 118.0(2) . . ?
C5A C4A H4AA 121.0 . . ?
C3A C4A H4AA 121.0 . . ?
N9A C5A C4A 123.5(2) . . ?
N9A C5A C7A 116.5(2) . . ?
C4A C5A C7A 120.0(2) . . ?
N1A C6A N3A 111.2(2) . . ?
N1A C6A C1A 114.14(19) . . ?
N3A C6A C1A 112.07(19) . . ?
N1A C6A H6AA 106.3 . . ?
N3A C6A H6AA 106.3 . . ?
C1A C6A H6AA 106.3 . . ?
N5A C7A N7A 110.30(19) . . ?
N5A C7A C5A 112.3(2) . . ?
N7A C7A C5A 111.77(19) . . ?
N5A C7A H7AA 107.4 . . ?
N7A C7A H7AA 107.4 . . ?
C5A C7A H7AA 107.4 . . ?
N1A C8A C9A 107.6(2) . . ?
N1A C8A H8AA 126.2 . . ?
C9A C8A H8AA 126.2 . . ?
C8A C9A C10A 104.2(2) . . ?
C8A C9A H9AA 127.9 . . ?
C10A C9A H9AA 127.9 . . ?
N2A C10A C9A 112.5(2) . . ?
N2A C10A H10B 123.8 . . ?
C9A C10A H10B 123.8 . . ?
N3A C11A C12A 107.1(2) . . ?
N3A C11A H11C 126.5 . . ?
C12A C11A H11C 126.5 . . ?
C11A C12A C13A 104.9(2) . . ?
C11A C12A H12B 127.6 . . ?
C13A C12A H12B 127.6 . . ?
N4A C13A C12A 112.3(2) . . ?
N4A C13A H13B 123.9 . . ?
C12A C13A H13B 123.9 . . ?
N5A C14A C15A 106.7(2) . . ?
N5A C14A H14C 126.7 . . ?
C15A C14A H14C 126.7 . . ?
C14A C15A C16A 105.2(2) . . ?
C14A C15A H15B 127.4 . . ?
C16A C15A H15B 127.4 . . ?
N6A C16A C15A 112.1(2) . . ?
N6A C16A H16B 123.9 . . ?
C15A C16A H16B 123.9 . . ?
N7A C17A C18A 107.5(2) . . ?
N7A C17A H17C 126.3 . . ?
C18A C17A H17C 126.3 . . ?
C17A C18A C19A 104.2(2) . . ?
C17A C18A H18B 127.9 . . ?
C19A C18A H18B 127.9 . . ?
N8A C19A C18A 112.8(2) . . ?
N8A C19A H19B 123.6 . . ?
C18A C19A H19B 123.6 . . ?
C19A N8A N7A 104.1(2) . . ?
C8B N1B N2B 111.9(2) . . ?
C8B N1B C6B 129.5(2) . . ?
N2B N1B C6B 118.43(19) . . ?
C10B N2B N1B 103.6(2) . . ?
C11B N3B N4B 112.1(2) . . ?
C11B N3B C6B 126.9(2) . . ?
N4B N3B C6B 119.92(18) . . ?
C13B N4B N3B 103.65(19) . . ?
C14B N5B N6B 111.5(2) . . ?
C14B N5B C7B 130.3(2) . . ?
N6B N5B C7B 117.72(19) . . ?
C16B N6B N5B 104.2(2) . . ?
C17B N7B N8B 111.8(2) . . ?
C17B N7B C7B 129.1(2) . . ?
N8B N7B C7B 118.64(19) . . ?
C19B N8B N7B 104.4(2) . . ?
C1B N9B C5B 117.4(2) . . ?
N9B C1B C2B 123.2(2) . . ?
N9B C1B C6B 119.2(2) . . ?
C2B C1B C6B 117.6(2) . . ?
C3B C2B C1B 118.6(2) . . ?
C3B C2B H2BA 120.7 . . ?
C1B C2B H2BA 120.7 . . ?
C2B C3B C4B 119.0(2) . . ?
C2B C3B H3BA 120.5 . . ?
C4B C3B H3BA 120.5 . . ?
C5B C4B C3B 118.5(2) . . ?
C5B C4B H4BA 120.8 . . ?
C3B C4B H4BA 120.8 . . ?
N9B C5B C4B 123.4(2) . . ?
N9B C5B C7B 117.6(2) . . ?
C4B C5B C7B 119.0(2) . . ?
N1B C6B N3B 110.4(2) . . ?
N1B C6B C1B 114.07(19) . . ?
N3B C6B C1B 110.50(18) . . ?
N1B C6B H6BA 107.2 . . ?
N3B C6B H6BA 107.2 . . ?
C1B C6B H6BA 107.2 . . ?
N5B C7B N7B 109.84(19) . . ?
N5B C7B C5B 111.05(19) . . ?
N7B C7B C5B 114.4(2) . . ?
N5B C7B H7BA 107.1 . . ?
N7B C7B H7BA 107.1 . . ?
C5B C7B H7BA 107.1 . . ?
N1B C8B C9B 107.4(2) . . ?
N1B C8B H8BA 126.3 . . ?
C9B C8B H8BA 126.3 . . ?
C8B C9B C10B 104.6(2) . . ?
C8B C9B H9BA 127.7 . . ?
C10B C9B H9BA 127.7 . . ?
N2B C10B C9B 112.6(2) . . ?
N2B C10B H10C 123.7 . . ?
C9B C10B H10C 123.7 . . ?
N3B C11B C12B 106.7(2) . . ?
N3B C11B H11B 126.7 . . ?
C12B C11B H11B 126.7 . . ?
C11B C12B C13B 105.1(2) . . ?
C11B C12B H12C 127.5 . . ?
C13B C12B H12C 127.5 . . ?
N4B C13B C12B 112.5(2) . . ?
N4B C13B H13C 123.8 . . ?
C12B C13B H13C 123.8 . . ?
N5B C14B C15B 107.2(2) . . ?
N5B C14B H14B 126.4 . . ?
C15B C14B H14B 126.4 . . ?
C14B C15B C16B 105.0(2) . . ?
C14B C15B H15C 127.5 . . ?
C16B C15B H15C 127.5 . . ?
N6B C16B C15B 112.0(2) . . ?
N6B C16B H16C 124.0 . . ?
C15B C16B H16C 124.0 . . ?
N7B C17B C18B 106.8(2) . . ?
N7B C17B H17B 126.6 . . ?
C18B C17B H17B 126.6 . . ?
C17B C18B C19B 105.0(2) . . ?
C17B C18B H18C 127.5 . . ?
C19B C18B H18C 127.5 . . ?
N8B C19B C18B 111.9(2) . . ?
N8B C19B H19C 124.0 . . ?
C18B C19B H19C 124.0 . . ?

loop_
_geom_bond_atom_site_label_1
_geom_bond_atom_site_label_2
_geom_bond_distance
_geom_bond_site_symmetry_2
_geom_bond_publ_flag
N1 C8 1.345(3) . ?
N1 N2 1.350(3) . ?
N1 C6 1.460(3) . ?
N2 C10 1.331(3) . ?
N3 C11 1.357(3) . ?
N3 N4 1.365(3) . ?
N3 C6 1.445(3) . ?
N4 C13 1.325(4) . ?
N5 C14 1.361(3) . ?
N5 N6 1.363(3) . ?
N5 C7 1.448(3) . ?
N6 C16 1.323(3) . ?
N7 C17 1.356(3) . ?
N7 N8 1.357(3) . ?
N7 C7 1.463(3) . ?
N8 C19 1.331(3) . ?
N9 C5 1.330(3) . ?
N9 C1 1.337(3) . ?
C1 C2 1.389(4) . ?
C1 C6 1.519(3) . ?
C2 C3 1.381(3) . ?
C2 H2A 0.9500 . ?
C3 C4 1.384(4) . ?
C3 H3A 0.9500 . ?
C4 C5 1.391(4) . ?
C4 H4A 0.9500 . ?
C5 C7 1.523(3) . ?
C6 H6A 1.0000 . ?
C7 H7A 1.0000 . ?
C8 C9 1.368(4) . ?
C8 H8A 0.9500 . ?
C9 C10 1.393(4) . ?
C9 H9A 0.9500 . ?
C10 H10A 0.9500 . ?
C11 C12 1.369(4) . ?
C11 H11A 0.9500 . ?
C12 C13 1.398(4) . ?
C12 H12A 0.9500 . ?
C13 H13A 0.9500 . ?
C14 C15 1.363(3) . ?
C14 H14A 0.9500 . ?
C15 C16 1.393(4) . ?
C15 H15A 0.9500 . ?
C16 H16A 0.9500 . ?
C17 C18 1.372(4) . ?
C17 H17A 0.9500 . ?
C18 C19 1.391(4) . ?
C18 H18A 0.9500 . ?
C19 H19A 0.9500 . ?
N1A C8A 1.344(3) . ?
N1A N2A 1.356(3) . ?
N1A C6A 1.445(3) . ?
N2A C10A 1.332(3) . ?
N3A C11A 1.352(3) . ?
N3A N4A 1.361(3) . ?
N3A C6A 1.452(3) . ?
N4A C13A 1.329(3) . ?
N5A C14A 1.354(3) . ?
N5A N6A 1.363(3) . ?
N5A C7A 1.455(3) . ?
N6A C16A 1.327(3) . ?
N7A C17A 1.357(3) . ?
N7A N8A 1.359(3) . ?
N7A C7A 1.457(3) . ?
N9A C1A 1.333(3) . ?
N9A C5A 1.343(3) . ?
C1A C2A 1.390(3) . ?
C1A C6A 1.526(3) . ?
C2A C3A 1.376(4) . ?
C2A H2AA 0.9500 . ?
C3A C4A 1.397(3) . ?
C3A H3AA 0.9500 . ?
C4A C5A 1.386(3) . ?
C4A H4AA 0.9500 . ?
C5A C7A 1.519(3) . ?
C6A H6AA 1.0000 . ?
C7A H7AA 1.0000 . ?
C8A C9A 1.370(4) . ?
C8A H8AA 0.9500 . ?
C9A C10A 1.391(4) . ?
C9A H9AA 0.9500 . ?
C10A H10B 0.9500 . ?
C11A C12A 1.361(4) . ?
C11A H11C 0.9500 . ?
C12A C13A 1.394(4) . ?
C12A H12B 0.9500 . ?
C13A H13B 0.9500 . ?
C14A C15A 1.363(4) . ?
C14A H14C 0.9500 . ?
C15A C16A 1.395(4) . ?
C15A H15B 0.9500 . ?
C16A H16B 0.9500 . ?
C17A C18A 1.360(4) . ?
C17A H17C 0.9500 . ?
C18A C19A 1.399(3) . ?
C18A H18B 0.9500 . ?
C19A N8A 1.319(3) . ?
C19A H19B 0.9500 . ?
N1B C8B 1.354(3) . ?
N1B N2B 1.362(3) . ?
N1B C6B 1.451(3) . ?
N2B C10B 1.332(3) . ?
N3B C11B 1.353(3) . ?
N3B N4B 1.361(3) . ?
N3B C6B 1.456(3) . ?
N4B C13B 1.331(3) . ?
N5B C14B 1.353(3) . ?
N5B N6B 1.359(3) . ?
N5B C7B 1.457(3) . ?
N6B C16B 1.325(3) . ?
N7B C17B 1.354(3) . ?
N7B N8B 1.359(3) . ?
N7B C7B 1.458(3) . ?
N8B C19B 1.325(3) . ?
N9B C1B 1.329(3) . ?
N9B C5B 1.346(3) . ?
C1B C2B 1.398(3) . ?
C1B C6B 1.523(3) . ?
C2B C3B 1.375(4) . ?
C2B H2BA 0.9500 . ?
C3B C4B 1.389(3) . ?
C3B H3BA 0.9500 . ?
C4B C5B 1.381(3) . ?
C4B H4BA 0.9500 . ?
C5B C7B 1.513(3) . ?
C6B H6BA 1.0000 . ?
C7B H7BA 1.0000 . ?
C8B C9B 1.361(4) . ?
C8B H8BA 0.9500 . ?
C9B C10B 1.395(4) . ?
C9B H9BA 0.9500 . ?
C10B H10C 0.9500 . ?
C11B C12B 1.368(4) . ?
C11B H11B 0.9500 . ?
C12B C13B 1.385(4) . ?
C12B H12C 0.9500 . ?
C13B H13C 0.9500 . ?
C14B C15B 1.355(4) . ?
C14B H14B 0.9500 . ?
C15B C16B 1.394(4) . ?
C15B H15C 0.9500 . ?
C16B H16C 0.9500 . ?
C17B C18B 1.367(4) . ?
C17B H17B 0.9500 . ?
C18B C19B 1.397(4) . ?
C18B H18C 0.9500 . ?
C19B H19C 0.9500 . ?

loop_
_geom_torsion_atom_site_label_1
_geom_torsion_atom_site_label_2
_geom_torsion_atom_site_label_3
_geom_torsion_atom_site_label_4
_geom_torsion
_geom_torsion_site_symmetry_1
_geom_torsion_site_symmetry_2
_geom_torsion_site_symmetry_3
_geom_torsion_site_symmetry_4
_geom_torsion_publ_flag
C8 N1 N2 C10 -0.1(3) . . . . ?
C6 N1 N2 C10 179.4(2) . . . . ?
C11 N3 N4 C13 -1.9(3) . . . . ?
C6 N3 N4 C13 -169.9(2) . . . . ?
C14 N5 N6 C16 -1.3(3) . . . . ?
C7 N5 N6 C16 -170.4(2) . . . . ?
C17 N7 N8 C19 0.0(3) . . . . ?
C7 N7 N8 C19 177.1(2) . . . . ?
C5 N9 C1 C2 -0.7(3) . . . . ?
C5 N9 C1 C6 177.9(2) . . . . ?
N9 C1 C2 C3 -0.4(4) . . . . ?
C6 C1 C2 C3 -179.0(2) . . . . ?
C1 C2 C3 C4 0.5(4) . . . . ?
C2 C3 C4 C5 0.4(4) . . . . ?
C1 N9 C5 C4 1.8(3) . . . . ?
C1 N9 C5 C7 -174.8(2) . . . . ?
C3 C4 C5 N9 -1.6(4) . . . . ?
C3 C4 C5 C7 174.9(2) . . . . ?
C11 N3 C6 N1 -83.9(3) . . . . ?
N4 N3 C6 N1 81.6(2) . . . . ?
C11 N3 C6 C1 42.4(3) . . . . ?
N4 N3 C6 C1 -152.1(2) . . . . ?
C8 N1 C6 N3 -135.5(2) . . . . ?
N2 N1 C6 N3 45.0(3) . . . . ?
C8 N1 C6 C1 99.2(3) . . . . ?
N2 N1 C6 C1 -80.3(3) . . . . ?
N9 C1 C6 N3 -74.6(3) . . . . ?
C2 C1 C6 N3 104.2(3) . . . . ?
N9 C1 C6 N1 49.7(3) . . . . ?
C2 C1 C6 N1 -131.6(2) . . . . ?
C14 N5 C7 N7 -72.1(3) . . . . ?
N6 N5 C7 N7 94.6(2) . . . . ?
C14 N5 C7 C5 53.1(3) . . . . ?
N6 N5 C7 C5 -140.1(2) . . . . ?
C17 N7 C7 N5 -110.9(3) . . . . ?
N8 N7 C7 N5 72.5(3) . . . . ?
C17 N7 C7 C5 121.0(2) . . . . ?
N8 N7 C7 C5 -55.7(3) . . . . ?
N9 C5 C7 N5 -48.5(3) . . . . ?
C4 C5 C7 N5 134.8(2) . . . . ?
N9 C5 C7 N7 77.5(2) . . . . ?
C4 C5 C7 N7 -99.2(2) . . . . ?
N2 N1 C8 C9 0.4(3) . . . . ?
C6 N1 C8 C9 -179.1(2) . . . . ?
N1 C8 C9 C10 -0.4(3) . . . . ?
N1 N2 C10 C9 -0.2(3) . . . . ?
C8 C9 C10 N2 0.4(3) . . . . ?
N4 N3 C11 C12 2.0(3) . . . . ?
C6 N3 C11 C12 168.1(2) . . . . ?
N3 C11 C12 C13 -1.2(3) . . . . ?
N3 N4 C13 C12 1.1(3) . . . . ?
C11 C12 C13 N4 0.0(3) . . . . ?
N6 N5 C14 C15 1.3(3) . . . . ?
C7 N5 C14 C15 168.6(2) . . . . ?
N5 C14 C15 C16 -0.8(3) . . . . ?
N5 N6 C16 C15 0.8(3) . . . . ?
C14 C15 C16 N6 0.0(3) . . . . ?
N8 N7 C17 C18 0.2(3) . . . . ?
C7 N7 C17 C18 -176.7(2) . . . . ?
N7 C17 C18 C19 -0.4(3) . . . . ?
N7 N8 C19 C18 -0.3(3) . . . . ?
C17 C18 C19 N8 0.4(3) . . . . ?
C8A N1A N2A C10A -0.3(3) . . . . ?
C6A N1A N2A C10A 177.9(2) . . . . ?
C11A N3A N4A C13A 1.2(3) . . . . ?
C6A N3A N4A C13A 171.5(2) . . . . ?
C14A N5A N6A C16A 0.0(3) . . . . ?
C7A N5A N6A C16A -178.3(2) . . . . ?
C5A N9A C1A C2A 0.9(3) . . . . ?
C5A N9A C1A C6A -173.6(2) . . . . ?
N9A C1A C2A C3A 0.5(4) . . . . ?
C6A C1A C2A C3A 174.9(2) . . . . ?
C1A C2A C3A C4A -1.4(4) . . . . ?
C2A C3A C4A C5A 0.9(4) . . . . ?
C1A N9A C5A C4A -1.4(3) . . . . ?
C1A N9A C5A C7A 179.2(2) . . . . ?
C3A C4A C5A N9A 0.5(4) . . . . ?
C3A C4A C5A C7A 179.9(2) . . . . ?
C8A N1A C6A N3A 64.9(3) . . . . ?
N2A N1A C6A N3A -113.0(2) . . . . ?
C8A N1A C6A C1A -63.1(3) . . . . ?
N2A N1A C6A C1A 119.1(2) . . . . ?
C11A N3A C6A N1A 94.8(3) . . . . ?
N4A N3A C6A N1A -74.0(3) . . . . ?
C11A N3A C6A C1A -136.1(2) . . . . ?
N4A N3A C6A C1A 55.1(3) . . . . ?
N9A C1A C6A N1A -14.6(3) . . . . ?
C2A C1A C6A N1A 170.7(2) . . . . ?
N9A C1A C6A N3A -142.1(2) . . . . ?
C2A C1A C6A N3A 43.2(3) . . . . ?
C14A N5A C7A N7A 56.0(3) . . . . ?
N6A N5A C7A N7A -126.0(2) . . . . ?
C14A N5A C7A C5A -69.4(3) . . . . ?
N6A N5A C7A C5A 108.6(2) . . . . ?
C17A N7A C7A N5A 69.7(3) . . . . ?
N8A N7A C7A N5A -118.3(2) . . . . ?
C17A N7A C7A C5A -164.6(2) . . . . ?
N8A N7A C7A C5A 7.4(3) . . . . ?
N9A C5A C7A N5A 49.9(3) . . . . ?
C4A C5A C7A N5A -129.5(2) . . . . ?
N9A C5A C7A N7A -74.6(3) . . . . ?
C4A C5A C7A N7A 106.0(2) . . . . ?
N2A N1A C8A C9A 0.4(3) . . . . ?
C6A N1A C8A C9A -177.6(2) . . . . ?
N1A C8A C9A C10A -0.3(3) . . . . ?
N1A N2A C10A C9A 0.1(3) . . . . ?
C8A C9A C10A N2A 0.1(3) . . . . ?
N4A N3A C11A C12A -1.2(3) . . . . ?
C6A N3A C11A C12A -170.8(2) . . . . ?
N3A C11A C12A C13A 0.6(3) . . . . ?
N3A N4A C13A C12A -0.7(3) . . . . ?
C11A C12A C13A N4A 0.1(3) . . . . ?
N6A N5A C14A C15A 0.3(3) . . . . ?
C7A N5A C14A C15A 178.4(2) . . . . ?
N5A C14A C15A C16A -0.4(3) . . . . ?
N5A N6A C16A C15A -0.3(3) . . . . ?
C14A C15A C16A N6A 0.5(3) . . . . ?
N8A N7A C17A C18A 0.4(3) . . . . ?
C7A N7A C17A C18A 173.0(2) . . . . ?
N7A C17A C18A C19A -0.2(3) . . . . ?
C17A C18A C19A N8A -0.1(3) . . . . ?
C18A C19A N8A N7A 0.3(3) . . . . ?
C17A N7A N8A C19A -0.4(3) . . . . ?
C7A N7A N8A C19A -173.5(2) . . . . ?
C8B N1B N2B C10B 0.8(3) . . . . ?
C6B N1B N2B C10B 177.1(2) . . . . ?
C11B N3B N4B C13B 1.6(3) . . . . ?
C6B N3B N4B C13B 170.4(2) . . . . ?
C14B N5B N6B C16B -1.0(3) . . . . ?
C7B N5B N6B C16B -174.0(2) . . . . ?
C17B N7B N8B C19B 1.5(3) . . . . ?
C7B N7B N8B C19B 174.5(2) . . . . ?
C5B N9B C1B C2B -1.2(3) . . . . ?
C5B N9B C1B C6B -179.3(2) . . . . ?
N9B C1B C2B C3B 1.3(4) . . . . ?
C6B C1B C2B C3B 179.4(2) . . . . ?
C1B C2B C3B C4B -0.4(4) . . . . ?
C2B C3B C4B C5B -0.5(4) . . . . ?
C1B N9B C5B C4B 0.3(3) . . . . ?
C1B N9B C5B C7B 178.8(2) . . . . ?
C3B C4B C5B N9B 0.6(4) . . . . ?
C3B C4B C5B C7B -177.9(2) . . . . ?
C8B N1B C6B N3B 64.9(3) . . . . ?
N2B N1B C6B N3B -110.7(2) . . . . ?
C8B N1B C6B C1B -60.2(3) . . . . ?
N2B N1B C6B C1B 124.2(2) . . . . ?
C11B N3B C6B N1B 90.5(3) . . . . ?
N4B N3B C6B N1B -76.5(3) . . . . ?
C11B N3B C6B C1B -142.4(2) . . . . ?
N4B N3B C6B C1B 50.6(3) . . . . ?
N9B C1B C6B N1B 8.4(3) . . . . ?
C2B C1B C6B N1B -169.8(2) . . . . ?
N9B C1B C6B N3B -116.7(2) . . . . ?
C2B C1B C6B N3B 65.1(3) . . . . ?
C14B N5B C7B N7B -99.4(3) . . . . ?
N6B N5B C7B N7B 72.1(3) . . . . ?
C14B N5B C7B C5B 28.1(3) . . . . ?
N6B N5B C7B C5B -160.4(2) . . . . ?
C17B N7B C7B N5B 55.4(3) . . . . ?
N8B N7B C7B N5B -116.2(2) . . . . ?
C17B N7B C7B C5B -70.2(3) . . . . ?
N8B N7B C7B C5B 118.1(2) . . . . ?
N9B C5B C7B N5B -77.8(3) . . . . ?
C4B C5B C7B N5B 100.8(2) . . . . ?
N9B C5B C7B N7B 47.2(3) . . . . ?
C4B C5B C7B N7B -134.2(2) . . . . ?
N2B N1B C8B C9B -0.5(3) . . . . ?
C6B N1B C8B C9B -176.4(2) . . . . ?
N1B C8B C9B C10B 0.1(3) . . . . ?
N1B N2B C10B C9B -0.7(3) . . . . ?
C8B C9B C10B N2B 0.4(3) . . . . ?
N4B N3B C11B C12B -1.8(3) . . . . ?
C6B N3B C11B C12B -169.7(2) . . . . ?
N3B C11B C12B C13B 1.2(3) . . . . ?
N3B N4B C13B C12B -0.8(3) . . . . ?
C11B C12B C13B N4B -0.2(3) . . . . ?
N6B N5B C14B C15B 1.4(3) . . . . ?
C7B N5B C14B C15B 173.2(2) . . . . ?
N5B C14B C15B C16B -1.1(3) . . . . ?
N5B N6B C16B C15B 0.3(3) . . . . ?
C14B C15B C16B N6B 0.5(3) . . . . ?
N8B N7B C17B C18B -1.2(3) . . . . ?
C7B N7B C17B C18B -173.3(2) . . . . ?
N7B C17B C18B C19B 0.4(3) . . . . ?
N7B N8B C19B C18B -1.2(3) . . . . ?
C17B C18B C19B N8B 0.6(3) . . . . ?
